data_2016470
loop_
_publ_author_name
'Foces-Foces, C.'
'L\'opez-Rodr\'iguez, M.'
'P\'erez, C.'

_publ_section_title
;A case of concomitant polymorphism and spontaneous resolution: the tetragonal
 phase of
 5-hydroxymethyl-7,7,<i>N</i>-trimethyl-6-oxabicyclo[3.2.1]octane-1-carboxamide
;
_journal_coeditor_code TR3030
_journal_issue 2
_journal_name_full 'Acta Crystallographica Section C'
_journal_page_first o95
_journal_page_last o97
_journal_paper_doi 10.1107/S010827010706862X
_journal_volume 64
_journal_year 2008
_chemical_formula_iupac 'C12 H21 N O3'
_chemical_formula_moiety 'C12 H21 N O3'
_chemical_formula_sum 'C12 H21 N O3'
_chemical_formula_weight 227.30
_chemical_melting_point 454
_chemical_name_systematic
;
5-Hydroxymethyl-7,7,N-trimethyl-6-oxabicyclo[3.2.1]octane-1-carboxamide
;
_space_group_IT_number 76
_symmetry_cell_setting tetragonal
_symmetry_space_group_name_Hall 'P 4w'
_symmetry_space_group_name_H-M 'P 41'
_atom_sites_solution_hydrogens geom
_atom_sites_solution_primary direct
_atom_sites_solution_secondary difmap
_audit_creation_method SHELXL-97
_cell_angle_alpha 90.00
_cell_angle_beta 90.00
_cell_angle_gamma 90.00
_cell_formula_units_Z 4
_cell_length_a 8.2616(18)
_cell_length_b 8.2616(18)
_cell_length_c 17.517(4)
_cell_measurement_reflns_used 2593
_cell_measurement_temperature 170(2)
_cell_measurement_theta_max 27.50
_cell_measurement_theta_min 2.47
_cell_volume 1195.6(5)
_computing_cell_refinement 'SCALEPACK (Otwinowski & Minor, 1997)'
_computing_data_collection 'Collect (Nonius, 2000)'
_computing_data_reduction 'HKL Denzo and SCALEPACK (Otwinowski & Minor, 1997)'
_computing_molecular_graphics 'PLATON (Spek, 2003)'
_computing_publication_material
;
WinGX (Farrugia, 1999), PLATON (Spek, 2003) and Mercury (Macrae
<i>et al.</i>,  2006)
;
_computing_structure_refinement 'SHELXL97 (Sheldrick, 2008)'
_computing_structure_solution 'SIR97 (Altomare <i>et al.</i>,  1999)'
_diffrn_ambient_temperature 170(2)
_diffrn_detector_area_resol_mean 9
_diffrn_measured_fraction_theta_full 0.993
_diffrn_measured_fraction_theta_max 0.993
_diffrn_measurement_device '95mm CCD camera on \k-goniostat'
_diffrn_measurement_device_type 'Nonius KappaCCD area-detector diffractometer'
_diffrn_measurement_method '\f and \w'
_diffrn_radiation_monochromator 'horizontally mounted graphite crystal'
_diffrn_radiation_source 'fine-focus sealed tube'
_diffrn_radiation_type MoK\a
_diffrn_radiation_wavelength 0.71073
_diffrn_reflns_av_R_equivalents 0.0321
_diffrn_reflns_av_sigmaI/netI 0.0504
_diffrn_reflns_limit_h_max 10
_diffrn_reflns_limit_h_min -10
_diffrn_reflns_limit_k_max 10
_diffrn_reflns_limit_k_min -10
_diffrn_reflns_limit_l_max 22
_diffrn_reflns_limit_l_min -22
_diffrn_reflns_number 2593
_diffrn_reflns_theta_full 27.50
_diffrn_reflns_theta_max 27.50
_diffrn_reflns_theta_min 2.47
_exptl_absorpt_coefficient_mu 0.090
_exptl_absorpt_correction_type none
_exptl_absorpt_process_details None
_exptl_crystal_colour colourless
_exptl_crystal_density_diffrn 1.263
_exptl_crystal_density_method 'not measured'
_exptl_crystal_description needle
_exptl_crystal_F_000 496
_exptl_crystal_size_max 0.60
_exptl_crystal_size_mid 0.12
_exptl_crystal_size_min 0.12
_refine_diff_density_max 0.378
_refine_diff_density_min -0.329
_refine_ls_abs_structure_details None
_refine_ls_abs_structure_Flack None
_refine_ls_extinction_method none
_refine_ls_goodness_of_fit_ref 1.000
_refine_ls_hydrogen_treatment constr
_refine_ls_matrix_type full
_refine_ls_number_parameters 145
_refine_ls_number_reflns 1412
_refine_ls_number_restraints 1
_refine_ls_restrained_S_all 0.999
_refine_ls_R_factor_all 0.0576
_refine_ls_R_factor_gt 0.0504
_refine_ls_shift/su_max 0.001
_refine_ls_shift/su_mean 0.001
_refine_ls_structure_factor_coef Fsqd
_refine_ls_weighting_details 'calc w=1/[\s^2^(Fo^2^)+(0.0887P)^2^+0.4581P] where P=(Fo^2^+2Fc^2^)/3'
_refine_ls_weighting_scheme calc
_refine_ls_wR_factor_gt 0.1374
_refine_ls_wR_factor_ref 0.1423
_reflns_number_gt 1282
_reflns_number_total 1412
_reflns_threshold_expression I>2\s(I)
_cod_data_source_file tr3030.cif
_cod_data_source_block I
_cod_depositor_comments
;
The following automatic conversions were performed:
'_symmetry_cell_setting' value 'Tetragonal' changed to 'tetragonal'
according to '/home/saulius/struct/CIF-dictionaries/cif_core.dic'
dictionary named 'cif_core.dic' version 2.4.1 from
2010-06-29.

'_exptl_absorpt_correction_type' value 'None' changed to
'none' according to '/home/saulius/struct/CIF-dictionaries/cif_core.dic'
dictionary named 'cif_core.dic' version 2.4.1 from 2010-06-29.

Automatic conversion script
Id: cif_fix_enum 1527 2010-12-29 10:47:43Z saulius 

The following automatic conversions were performed:

'_symmetry_cell_setting' value 'Tetragonal' changed to 'tetragonal'
according to /home/saulius/struct/CIF-dictionaries/cif_core.dic
dictionary named 'cif_core.dic' version 2.4.1 from
2010-06-29.

'_exptl_absorpt_correction_type' value 'None' changed to
'none' according to
/home/saulius/struct/CIF-dictionaries/cif_core.dic dictionary named
'cif_core.dic' version 2.4.1 from 2010-06-29.

Automatic conversion script
Id: cif_fix_values 1715 2011-07-08 13:25:40Z adriana 
;
_cod_original_cell_volume 1195.6(4)
_cod_database_code 2016470
_cod_database_fobs_code 2016470

loop_
_symmetry_equiv_pos_as_xyz
'x, y, z'
'-x, -y, z+1/2'
'-y, x, z+1/4'
'y, -x, z+3/4'

loop_
_atom_site_type_symbol
_atom_site_label
_atom_site_fract_x
_atom_site_fract_y
_atom_site_fract_z
_atom_site_U_iso_or_equiv
_atom_site_adp_type
_atom_site_calc_flag
_atom_site_refinement_flags
_atom_site_occupancy
O O1 0.7498(3) 0.4425(3) 0.23964(13) 0.0176(5) Uani d . 1
O O2 0.4398(3) 0.3520(3) 0.30670(14) 0.0218(5) Uani d . 1
H H2 0.3544 0.3525 0.3327 0.033 Uiso calc R 1
O O3 1.1590(3) 0.3494(3) 0.39400(14) 0.0261(6) Uani d . 1
N N1 0.9553(3) 0.3761(4) 0.47812(16) 0.0193(6) Uani d . 1
H H1 0.8563 0.4113 0.4862 0.023 Uiso calc R 1
C C1 0.6639(4) 0.5433(4) 0.29450(18) 0.0161(6) Uani d . 1
C C2 0.7056(4) 0.7204(4) 0.2773(2) 0.0254(8) Uani d . 1
H H2A 0.6631 0.7907 0.3184 0.031 Uiso calc R 1
H H2B 0.6544 0.7535 0.2287 0.031 Uiso calc R 1
C C3 0.8901(4) 0.7402(4) 0.2715(2) 0.0292(8) Uani d . 1
H H3A 0.9174 0.8564 0.2764 0.035 Uiso calc R 1
H H3B 0.9259 0.7039 0.2203 0.035 Uiso calc R 1
C C4 0.9840(5) 0.6441(4) 0.3328(2) 0.0240(8) Uani d . 1
H H4A 1.0976 0.6313 0.3159 0.029 Uiso calc R 1
H H4B 0.9848 0.7073 0.3808 0.029 Uiso calc R 1
C C5 0.9122(4) 0.4750(4) 0.34908(17) 0.0159(6) Uani d . 1
C C6 0.7356(4) 0.4968(4) 0.37123(18) 0.0161(6) Uani d . 1
H H6A 0.6881 0.3951 0.3910 0.019 Uiso calc R 1
H H6B 0.7217 0.5839 0.4095 0.019 Uiso calc R 1
C C7 1.0197(4) 0.3930(4) 0.40864(19) 0.0168(6) Uani d . 1
C C8 0.4824(4) 0.5144(4) 0.28705(19) 0.0201(7) Uani d . 1
H H8A 0.4239 0.5904 0.3209 0.024 Uiso calc R 1
H H8B 0.4485 0.5366 0.2339 0.024 Uiso calc R 1
C C9 0.8925(4) 0.3708(4) 0.27517(19) 0.0173(6) Uani d . 1
C C10 1.0321(4) 0.3769(6) 0.2181(2) 0.0302(9) Uani d . 1
H H10A 1.1292 0.3301 0.2414 0.036 Uiso calc R 1
H H10B 1.0534 0.4896 0.2039 0.036 Uiso calc R 1
H H10C 1.0031 0.3149 0.1724 0.036 Uiso calc R 1
C C11 0.8543(5) 0.1942(4) 0.2934(2) 0.0290(8) Uani d . 1
H H11A 0.9485 0.1438 0.3178 0.035 Uiso calc R 1
H H11B 0.8287 0.1363 0.2461 0.035 Uiso calc R 1
H H11C 0.7614 0.1890 0.3281 0.035 Uiso calc R 1
C C12 1.0435(4) 0.3013(5) 0.5409(2) 0.0254(8) Uani d . 1
H H12A 0.9753 0.3004 0.5867 0.031 Uiso calc R 1
H H12B 1.1423 0.3633 0.5512 0.031 Uiso calc R 1
H H12C 1.0723 0.1900 0.5271 0.031 Uiso calc R 1

loop_
_atom_site_aniso_label
_atom_site_aniso_U_11
_atom_site_aniso_U_22
_atom_site_aniso_U_33
_atom_site_aniso_U_12
_atom_site_aniso_U_13
_atom_site_aniso_U_23
O1 0.0161(11) 0.0202(12) 0.0165(10) 0.0035(9) -0.0008(9) -0.0037(9)
O2 0.0149(11) 0.0224(12) 0.0281(13) -0.0019(9) 0.0038(9) -0.0011(10)
O3 0.0148(12) 0.0369(15) 0.0265(13) 0.0042(11) 0.0033(9) 0.0023(11)
N1 0.0132(13) 0.0241(15) 0.0207(13) 0.0037(11) -0.0009(11) 0.0028(11)
C1 0.0159(14) 0.0150(14) 0.0175(14) 0.0022(12) -0.0009(12) -0.0029(11)
C2 0.0217(17) 0.0172(17) 0.037(2) 0.0010(13) -0.0034(15) 0.0027(14)
C3 0.0245(18) 0.0170(17) 0.046(2) -0.0058(14) -0.0053(17) 0.0104(16)
C4 0.0216(17) 0.0157(16) 0.035(2) -0.0034(14) -0.0036(14) 0.0019(13)
C5 0.0148(15) 0.0150(15) 0.0178(14) -0.0003(12) -0.0017(12) -0.0008(11)
C6 0.0135(15) 0.0171(15) 0.0177(14) 0.0020(12) -0.0005(11) -0.0018(12)
C7 0.0126(14) 0.0178(16) 0.0200(15) -0.0005(12) -0.0019(12) -0.0005(13)
C8 0.0160(16) 0.0205(17) 0.0238(16) 0.0029(13) -0.0027(13) -0.0019(13)
C9 0.0137(14) 0.0208(16) 0.0173(14) 0.0066(12) -0.0024(12) -0.0022(12)
C10 0.0197(18) 0.050(2) 0.0212(17) 0.0117(16) 0.0045(14) -0.0047(16)
C11 0.0318(19) 0.0172(17) 0.038(2) 0.0059(14) -0.0094(16) -0.0069(15)
C12 0.0242(18) 0.0286(19) 0.0235(17) 0.0006(15) -0.0036(13) 0.0075(14)

loop_
_atom_type_symbol
_atom_type_description
_atom_type_scat_dispersion_real
_atom_type_scat_dispersion_imag
_atom_type_scat_source
C C 0.0033 0.0016 'International Tables Vol C Tables 4.2.6.8 and 6.1.1.4'
H H 0.0000 0.0000 'International Tables Vol C Tables 4.2.6.8 and 6.1.1.4'
O O 0.0106 0.0060 'International Tables Vol C Tables 4.2.6.8 and 6.1.1.4'
N N 0.0061 0.0033 'International Tables Vol C Tables 4.2.6.8 and 6.1.1.4'

loop_
_geom_angle_atom_site_label_1
_geom_angle_atom_site_label_2
_geom_angle_atom_site_label_3
_geom_angle
C1 O1 C9 110.2(2)
C8 O2 H2 109.5
C7 N1 C12 122.2(3)
C7 N1 H1 118.9
C12 N1 H1 118.9
O1 C1 C6 104.5(2)
O1 C1 C8 109.5(2)
C6 C1 C8 114.8(3)
O1 C1 C2 107.8(3)
C6 C1 C2 109.1(3)
C8 C1 C2 110.7(3)
C1 C2 C3 109.7(3)
C1 C2 H2A 109.7
C3 C2 H2A 109.7
C1 C2 H2B 109.7
C3 C2 H2B 109.7
H2A C2 H2B 108.2
C2 C3 C4 113.4(3)
C2 C3 H3A 108.9
C4 C3 H3A 108.9
C2 C3 H3B 108.9
C4 C3 H3B 108.9
H3A C3 H3B 107.7
C5 C4 C3 113.7(3)
C5 C4 H4A 108.8
C3 C4 H4A 108.8
C5 C4 H4B 108.8
C3 C4 H4B 108.8
H4A C4 H4B 107.7
C6 C5 C7 115.8(3)
C6 C5 C4 108.0(3)
C7 C5 C4 107.7(3)
C6 C5 C9 100.2(2)
C7 C5 C9 112.4(3)
C4 C5 C9 112.7(3)
C1 C6 C5 100.3(3)
C1 C6 H6A 111.7
C5 C6 H6A 111.7
C1 C6 H6B 111.7
C5 C6 H6B 111.7
H6A C6 H6B 109.5
O3 C7 N1 122.1(3)
O3 C7 C5 122.0(3)
N1 C7 C5 115.9(3)
O2 C8 C1 111.6(3)
O2 C8 H8A 109.3
C1 C8 H8A 109.3
O2 C8 H8B 109.3
C1 C8 H8B 109.3
H8A C8 H8B 108.0
O1 C9 C11 108.1(3)
O1 C9 C10 108.5(3)
C11 C9 C10 109.0(3)
O1 C9 C5 102.3(2)
C11 C9 C5 112.0(3)
C10 C9 C5 116.4(3)
C9 C10 H10A 109.5
C9 C10 H10B 109.5
H10A C10 H10B 109.5
C9 C10 H10C 109.5
H10A C10 H10C 109.5
H10B C10 H10C 109.5
C9 C11 H11A 109.5
C9 C11 H11B 109.5
H11A C11 H11B 109.5
C9 C11 H11C 109.5
H11A C11 H11C 109.5
H11B C11 H11C 109.5
N1 C12 H12A 109.5
N1 C12 H12B 109.5
H12A C12 H12B 109.5
N1 C12 H12C 109.5
H12A C12 H12C 109.5
H12B C12 H12C 109.5

loop_
_geom_bond_atom_site_label_1
_geom_bond_atom_site_label_2
_geom_bond_distance
O1 C1 1.456(4)
O1 C9 1.459(4)
O2 C8 1.429(4)
O2 H2 0.8400
O3 C7 1.233(4)
N1 C7 1.335(4)
N1 C12 1.457(4)
N1 H1 0.8800
C1 C6 1.518(4)
C1 C8 1.524(4)
C1 C2 1.533(5)
C2 C3 1.537(5)
C2 H2A 0.9900
C2 H2B 0.9900
C3 C4 1.544(5)
C3 H3A 0.9900
C3 H3B 0.9900
C4 C5 1.544(5)
C4 H4A 0.9900
C4 H4B 0.9900
C5 C6 1.520(4)
C5 C7 1.529(4)
C5 C9 1.564(4)
C6 H6A 0.9900
C6 H6B 0.9900
C8 H8A 0.9900
C8 H8B 0.9900
C9 C11 1.527(5)
C9 C10 1.527(5)
C10 H10A 0.9800
C10 H10B 0.9800
C10 H10C 0.9800
C11 H11A 0.9800
C11 H11B 0.9800
C11 H11C 0.9800
C12 H12A 0.9800
C12 H12B 0.9800
C12 H12C 0.9800

loop_
_geom_hbond_atom_site_label_D
_geom_hbond_atom_site_label_H
_geom_hbond_atom_site_label_A
_geom_hbond_site_symmetry_A
_geom_hbond_distance_DH
_geom_hbond_distance_HA
_geom_hbond_distance_DA
_geom_hbond_angle_DHA
_geom_hbond_publ_flag
O2 H2 O3 1_455 0.84 1.94 2.779(3) 179 yes
N1 H1 O2 3_655 0.88 2.13 2.936(4) 152 yes
C6 H6B O1 3_655 0.99 2.39 3.292(4) 152 yes

loop_
_geom_torsion_atom_site_label_1
_geom_torsion_atom_site_label_2
_geom_torsion_atom_site_label_3
_geom_torsion_atom_site_label_4
_geom_torsion
_geom_torsion_publ_flag
C9 O1 C1 C6 -14.1(3) ?
C9 O1 C1 C8 -137.6(3) ?
C9 O1 C1 C2 101.9(3) ?
O1 C1 C2 C3 -50.5(4) ?
C6 C1 C2 C3 62.4(4) ?
C8 C1 C2 C3 -170.3(3) ?
C2 C3 C4 C5 39.5(5) ?
C3 C4 C5 C6 -55.9(4) ?
C3 C4 C5 C7 178.4(3) ?
C3 C4 C5 C9 53.8(4) ?
O1 C1 C6 C5 38.3(3) ?
C8 C1 C6 C5 158.2(3) ?
C2 C1 C6 C5 -76.9(3) ?
C7 C5 C6 C1 -167.7(3) ?
C4 C5 C6 C1 71.4(3) ?
C9 C5 C6 C1 -46.6(3) ?
C12 N1 C7 O3 -1.6(5) ?
C6 C5 C7 O3 170.4(3) ?
C6 C5 C7 N1 -11.7(4) ?
C9 C5 C7 N1 -126.0(3) ?
C1 C2 C3 C4 -41.3(4) yes
O1 C1 C8 O2 64.3(3) yes
C4 C5 C7 O3 -68.6(4) yes
C4 C5 C7 N1 109.3(3) yes
C12 N1 C7 C5 -179.5(3) yes
C9 C5 C7 O3 56.1(4) yes
C6 C1 C8 O2 -52.8(4) ?
C2 C1 C8 O2 -177.0(3) ?
C1 O1 C9 C11 103.0(3) ?
C1 O1 C9 C10 -139.0(3) ?
C1 O1 C9 C5 -15.4(3) ?
C6 C5 C9 O1 38.5(3) ?
C7 C5 C9 O1 162.1(3) ?
C4 C5 C9 O1 -76.0(3) ?
C6 C5 C9 C11 -77.0(3) ?
C7 C5 C9 C11 46.5(4) ?
C4 C5 C9 C11 168.5(3) ?
C6 C5 C9 C10 156.7(3) ?
C7 C5 C9 C10 -79.8(4) ?
C4 C5 C9 C10 42.2(4) ?

loop_
_cod_related_entry_id
_cod_related_entry_database
_cod_related_entry_code
1 ChemSpider 21195628
